data_1517128
loop_
_publ_author_name
'Iva Klepalova'
'Jan Honzicek'
'Jaromir Vinklarek'
'Zdenka Padelkova'
'Lucie Sebestova'
'Martina Rezacova'

_publ_section_title
;
 Vanadocene and niobocene dihalides containing electron-withdrawing
 substituents in the cyclopentadienyl rings: Synthesis, characterization
 and cytotoxicity
;
_journal_name_full
;
Inorganica Chimica Acta
;
_journal_page_first 109
_journal_page_last 115
_journal_volume 402
_journal_year 2013
_chemical_formula_moiety 'C10 H10 Br2 V'
_chemical_formula_sum 'C10 H10 Br2 V'
_chemical_formula_weight 340.94
_space_group_IT_number 19
_symmetry_cell_setting orthorhombic
_symmetry_space_group_name_Hall 'P 2ac 2ab'
_symmetry_space_group_name_H-M 'P 21 21 21'
_atom_sites_solution_hydrogens geom
_atom_sites_solution_primary direct
_atom_sites_solution_secondary difmap
_cell_angle_alpha 90
_cell_angle_beta 90
_cell_angle_gamma 90
_cell_formula_units_Z 4
_cell_length_a 6.8880(3)
_cell_length_b 12.1511(8)
_cell_length_c 12.5510(6)
_cell_measurement_reflns_used 9741
_cell_measurement_temperature 150(1)
_cell_measurement_theta_max 27.5
_cell_measurement_theta_min 1
_cell_volume 1050.48(10)
_computing_cell_refinement 'COLLECT and DENZO'
_computing_data_collection 'COLLECT (Hooft, 1998) and DENZO (Otwinowski & Minor, 1997)'
_computing_data_reduction 'COLLECT and DENZO'
_computing_molecular_graphics 'PLATON (Spek, 2003)'
_computing_publication_material 'SHELXL-97 (Sheldrick, 2008)'
_computing_structure_refinement 'SHELXL-97 (Sheldrick, 1997)'
_computing_structure_solution 'SIR92 (Altomare et al., 1994)'
_diffrn_ambient_temperature 150(1)
_diffrn_detector_area_resol_mean 9.091
_diffrn_measured_fraction_theta_full 0.995
_diffrn_measured_fraction_theta_max 0.995
_diffrn_measurement_device_type 'Bruker Nonius KappaCCD area detector'
_diffrn_measurement_method '\f and \w scans to fill the Ewald sphere'
_diffrn_radiation_monochromator graphite
_diffrn_radiation_source 'fine-focus sealed tube'
_diffrn_radiation_type MoK\a
_diffrn_radiation_wavelength 0.71073
_diffrn_reflns_av_R_equivalents 0.1751
_diffrn_reflns_av_sigmaI/netI 0.0951
_diffrn_reflns_limit_h_max 8
_diffrn_reflns_limit_h_min -8
_diffrn_reflns_limit_k_max 15
_diffrn_reflns_limit_k_min -15
_diffrn_reflns_limit_l_max 16
_diffrn_reflns_limit_l_min -15
_diffrn_reflns_number 9720
_diffrn_reflns_theta_full 27.49
_diffrn_reflns_theta_max 27.49
_diffrn_reflns_theta_min 2.33
_diffrn_standards_number 0
_exptl_absorpt_coefficient_mu 8.500
_exptl_absorpt_correction_T_max 0.708
_exptl_absorpt_correction_T_min 0.088
_exptl_absorpt_correction_type integration
_exptl_absorpt_process_details
;
Gaussian integration (Coppens, 1970)
;
_exptl_crystal_colour green
_exptl_crystal_density_diffrn 2.156
_exptl_crystal_density_method 'not measured'
_exptl_crystal_description plate
_exptl_crystal_F_000 652
_exptl_crystal_size_max 0.51
_exptl_crystal_size_mid 0.32
_exptl_crystal_size_min 0.04
_refine_diff_density_max 0.928
_refine_diff_density_min -0.791
_refine_diff_density_rms 0.163
_refine_ls_abs_structure_details 'Flack H D (1983), Acta Cryst. A39, 876-881'
_refine_ls_abs_structure_Flack 0.0(0)
_refine_ls_extinction_method none
_refine_ls_goodness_of_fit_ref 1.148
_refine_ls_hydrogen_treatment constr
_refine_ls_matrix_type full
_refine_ls_number_parameters 118
_refine_ls_number_reflns 2377
_refine_ls_number_restraints 0
_refine_ls_restrained_S_all 1.148
_refine_ls_R_factor_all 0.0531
_refine_ls_R_factor_gt 0.0422
_refine_ls_shift/su_max 0.000
_refine_ls_shift/su_mean 0.000
_refine_ls_structure_factor_coef Fsqd
_refine_ls_weighting_details 'calc w=1/[\s^2^(Fo^2^)+(0.0000P)^2^+3.0216P] where P=(Fo^2^+2Fc^2^)/3'
_refine_ls_weighting_scheme calc
_refine_ls_wR_factor_gt 0.1019
_refine_ls_wR_factor_ref 0.1109
_reflns_number_gt 2123
_reflns_number_total 2377
_reflns_threshold_expression >2sigma(I)
_cod_data_source_file ICA-2013-402-109-115-6.cif
_cod_data_source_block VDB
_cod_database_code 1517128

loop_
_symmetry_equiv_pos_as_xyz
'x, y, z'
'-x+1/2, -y, z+1/2'
'x+1/2, -y+1/2, -z'
'-x, y+1/2, -z+1/2'

loop_
_atom_site_label
_atom_site_type_symbol
_atom_site_fract_x
_atom_site_fract_y
_atom_site_fract_z
_atom_site_U_iso_or_equiv
_atom_site_adp_type
_atom_site_occupancy
_atom_site_symmetry_multiplicity
_atom_site_calc_flag
_atom_site_refinement_flags
Br2 Br 0.68575(11) 0.72376(6) 0.72399(6) 0.02738(18) Uani 1 1 d .
Br1 Br 0.23655(12) 0.85867(5) 0.68837(5) 0.02688(18) Uani 1 1 d .
V1 V 0.33160(17) 0.65806(8) 0.73063(8) 0.0157(2) Uani 1 1 d .
C5 C 0.178(3) 0.5168(10) 0.6470(7) 0.067(5) Uani 1 1 d .
H5 H 0.0924 0.4716 0.6841 0.080 Uiso 1 1 d R
C6 C 0.1509(13) 0.7042(7) 0.8799(5) 0.0263(16) Uani 1 1 d .
H6 H 0.0605 0.7611 0.8804 0.032 Uiso 1 1 d R
C9 C 0.2943(16) 0.5353(6) 0.8687(5) 0.0321(19) Uani 1 1 d .
H9 H 0.3095 0.4599 0.8596 0.039 Uiso 1 1 d R
C10 C 0.1127(15) 0.5942(7) 0.8565(6) 0.0334(19) Uani 1 1 d .
H10 H -0.0065 0.5649 0.8362 0.040 Uiso 1 1 d R
C7 C 0.3507(14) 0.7143(7) 0.9036(5) 0.0303(18) Uani 1 1 d .
H7 H 0.4170 0.7788 0.9199 0.036 Uiso 1 1 d R
C4 C 0.376(2) 0.4985(8) 0.6383(7) 0.051(3) Uani 1 1 d .
H4 H 0.4484 0.4422 0.6691 0.062 Uiso 1 1 d R
C8 C 0.4365(16) 0.6090(7) 0.8974(6) 0.037(2) Uani 1 1 d .
H8 H 0.5659 0.5915 0.9100 0.044 Uiso 1 1 d R
C2 C 0.302(3) 0.6485(7) 0.5491(5) 0.060(4) Uani 1 1 d .
H2 H 0.3144 0.7112 0.5071 0.072 Uiso 1 1 d R
C3 C 0.4487(17) 0.5784(10) 0.5755(8) 0.055(3) Uani 1 1 d .
H3 H 0.5767 0.5848 0.5527 0.066 Uiso 1 1 d R
C1 C 0.1333(16) 0.6118(11) 0.5942(9) 0.060(4) Uani 1 1 d .
H1 H 0.0114 0.6445 0.5902 0.072 Uiso 1 1 d R

loop_
_atom_site_aniso_label
_atom_site_aniso_U_11
_atom_site_aniso_U_22
_atom_site_aniso_U_33
_atom_site_aniso_U_23
_atom_site_aniso_U_13
_atom_site_aniso_U_12
Br2 0.0160(3) 0.0285(3) 0.0376(3) 0.0010(3) -0.0002(3) -0.0022(3)
Br1 0.0281(4) 0.0176(3) 0.0349(3) 0.0019(2) -0.0022(3) 0.0048(3)
V1 0.0165(5) 0.0153(5) 0.0152(4) 0.0000(4) 0.0001(4) 0.0000(4)
C5 0.114(12) 0.057(6) 0.029(4) -0.027(4) 0.020(6) -0.058(8)
C6 0.032(4) 0.033(4) 0.014(3) -0.005(2) 0.003(3) 0.007(3)
C9 0.052(6) 0.027(3) 0.017(3) 0.008(2) 0.008(3) -0.002(4)
C10 0.039(5) 0.041(4) 0.021(4) 0.007(3) 0.007(3) -0.015(4)
C7 0.045(5) 0.031(4) 0.014(3) 0.002(3) -0.004(3) -0.007(4)
C4 0.097(11) 0.025(4) 0.031(4) -0.010(3) -0.022(5) 0.028(5)
C8 0.042(5) 0.048(5) 0.021(4) 0.010(3) -0.007(3) 0.003(4)
C2 0.143(14) 0.022(3) 0.016(3) -0.007(3) -0.009(5) -0.013(6)
C3 0.040(5) 0.087(9) 0.038(5) -0.042(6) 0.001(4) -0.009(6)
C1 0.034(5) 0.095(9) 0.051(6) -0.051(6) -0.022(5) 0.028(6)

loop_
_atom_type_symbol
_atom_type_description
_atom_type_scat_dispersion_real
_atom_type_scat_dispersion_imag
_atom_type_scat_source
C C 0.0033 0.0016 'International Tables Vol C Tables 4.2.6.8 and 6.1.1.4'
H H 0.0000 0.0000 'International Tables Vol C Tables 4.2.6.8 and 6.1.1.4'
Br Br -0.2901 2.4595 'International Tables Vol C Tables 4.2.6.8 and 6.1.1.4'
V V 0.3005 0.5294 'International Tables Vol C Tables 4.2.6.8 and 6.1.1.4'

loop_
_exptl_crystal_face_index_h
_exptl_crystal_face_index_k
_exptl_crystal_face_index_l
_exptl_crystal_face_perp_dist
0 0 -1 0.018
0 0 1 0.010
0 1 0 0.225
0 -1 0 0.142
-1 0 0 0.067
1 0 0 0.178
-1 1 0 0.072
1 -1 0 0.126

loop_
_geom_angle_atom_site_label_1
_geom_angle_atom_site_label_2
_geom_angle_atom_site_label_3
_geom_angle
C1 V1 C5 35.0(5)
C1 V1 C7 146.1(4)
C5 V1 C7 133.8(3)
C1 V1 C4 59.0(4)
C5 V1 C4 35.5(5)
C7 V1 C4 137.0(3)
C1 V1 C2 35.0(5)
C5 V1 C2 57.4(4)
C7 V1 C2 165.4(3)
C4 V1 C2 57.5(3)
C1 V1 C8 144.8(5)
C5 V1 C8 111.8(4)
C7 V1 C8 36.0(3)
C4 V1 C8 101.6(3)
C2 V1 C8 157.3(4)
C1 V1 C9 110.0(5)
C5 V1 C9 78.8(3)
C7 V1 C9 58.9(3)
C4 V1 C9 81.2(3)
C2 V1 C9 135.0(3)
C8 V1 C9 34.8(3)
C1 V1 C10 92.3(4)
C5 V1 C10 76.0(4)
C7 V1 C10 59.3(3)
C4 V1 C10 98.6(4)
C2 V1 C10 127.2(5)
C8 V1 C10 59.7(4)
C9 V1 C10 36.6(4)
C1 V1 C6 110.3(4)
C5 V1 C6 107.8(4)
C7 V1 C6 35.8(3)
C4 V1 C6 133.6(4)
C2 V1 C6 140.3(5)
C8 V1 C6 59.6(3)
C9 V1 C6 59.2(3)
C10 V1 C6 35.0(3)
C1 V1 C3 58.0(4)
C5 V1 C3 57.3(4)
C7 V1 C3 154.8(4)
C4 V1 C3 34.0(4)
C2 V1 C3 34.3(5)
C8 V1 C3 123.3(4)
C9 V1 C3 113.6(4)
C10 V1 C3 131.2(4)
C6 V1 C3 165.1(4)
C1 V1 Br2 128.8(3)
C5 V1 Br2 131.5(4)
C7 V1 Br2 83.3(2)
C4 V1 Br2 96.9(4)
C2 V1 Br2 93.8(4)
C8 V1 Br2 79.1(3)
C9 V1 Br2 109.4(3)
C10 V1 Br2 138.1(2)
C6 V1 Br2 117.5(2)
C3 V1 Br2 76.8(3)
C1 V1 Br1 85.8(3)
C5 V1 Br1 120.0(4)
C7 V1 Br1 85.8(2)
C4 V1 Br1 137.2(2)
C2 V1 Br1 79.7(2)
C8 V1 Br1 120.9(2)
C9 V1 Br1 137.7(2)
C10 V1 Br1 107.0(2)
C6 V1 Br1 78.5(2)
C3 V1 Br1 108.1(3)
Br2 V1 Br1 86.60(4)
C1 C5 C4 108.6(10)
C1 C5 V1 72.0(5)
C4 C5 V1 72.5(6)
C1 C5 H5 126.9
C4 C5 H5 124.6
V1 C5 H5 120.6
C10 C6 C7 108.1(8)
C10 C6 V1 72.5(5)
C7 C6 V1 70.6(4)
C10 C6 H6 126.0
C7 C6 H6 125.8
V1 C6 H6 123.1
C8 C9 C10 108.8(7)
C8 C9 V1 72.3(4)
C10 C9 V1 72.4(4)
C8 C9 H9 126.4
C10 C9 H9 124.8
V1 C9 H9 122.2
C6 C10 C9 106.8(8)
C6 C10 V1 72.5(5)
C9 C10 V1 71.1(5)
C6 C10 H10 126.2
C9 C10 H10 127.0
V1 C10 H10 121.1
C8 C7 C6 108.5(8)
C8 C7 V1 72.6(4)
C6 C7 V1 73.6(4)
C8 C7 H7 124.8
C6 C7 H7 126.7
V1 C7 H7 119.4
C3 C4 C5 107.2(10)
C3 C4 V1 74.6(5)
C5 C4 V1 72.0(6)
C3 C4 H4 125.2
C5 C4 H4 127.7
V1 C4 H4 119.1
C9 C8 C7 107.8(9)
C9 C8 V1 72.9(4)
C7 C8 V1 71.5(4)
C9 C8 H8 125.4
C7 C8 H8 126.8
V1 C8 H8 121.1
C3 C2 C1 109.0(9)
C3 C2 V1 74.0(5)
C1 C2 V1 71.3(5)
C3 C2 H2 125.8
C1 C2 H2 125.3
V1 C2 H2 121.0
C4 C3 C2 108.6(11)
C4 C3 V1 71.4(5)
C2 C3 V1 71.7(5)
C4 C3 H3 126.2
C2 C3 H3 125.1
V1 C3 H3 123.5
C5 C1 C2 106.5(11)
C5 C1 V1 73.0(6)
C2 C1 V1 73.7(6)
C5 C1 H1 126.2
C2 C1 H1 127.3
V1 C1 H1 118.7

loop_
_geom_bond_atom_site_label_1
_geom_bond_atom_site_label_2
_geom_bond_distance
Br2 V1 2.5681(14)
Br1 V1 2.5791(12)
V1 C1 2.261(9)
V1 C5 2.274(9)
V1 C7 2.280(7)
V1 C4 2.280(8)
V1 C2 2.291(7)
V1 C8 2.293(8)
V1 C9 2.301(6)
V1 C10 2.318(8)
V1 C6 2.318(7)
V1 C3 2.319(9)
C5 C1 1.365(18)
C5 C4 1.39(2)
C5 H5 0.9300
C6 C10 1.394(11)
C6 C7 1.414(12)
C6 H6 0.9300
C9 C8 1.375(14)
C9 C10 1.449(14)
C9 H9 0.9299
C10 H10 0.9300
C7 C8 1.411(12)
C7 H7 0.9300
C4 C3 1.347(17)
C4 H4 0.9300
C8 H8 0.9300
C2 C3 1.360(18)
C2 C1 1.37(2)
C2 H2 0.9300
C3 H3 0.9300
C1 H1 0.9300
